data_7157700
loop_
_publ_author_name
'Wang, Xiaonan'
'Gao, Yuan'
'Wei, Zhonglin'
'Cao, Jungang'
'Liang, Dapeng'
'Lin, Yingjie'
'Duan, Haifeng'

_publ_section_title
;
 Enantioselective addition of thiols to trifluoromethyl ketimines:
 synthesis of <i>N</i>,<i>S</i>-ketals.
;
_journal_issue 37
_journal_name_full 'Organic &amp; biomolecular chemistry'
_journal_page_first 7431
_journal_page_last 7436
_journal_paper_doi 10.1039/d0ob01725f
_journal_volume 18
_journal_year 2020
_chemical_formula_moiety 'C1.9 H1.9 Cl0.1 F0.3 N0.1 O0.2 S0.1'
_chemical_formula_sum 'C1.9 H1.9 Cl0.1 F0.3 N0.1 O0.2 S0.1'
_chemical_formula_weight 41.79
_space_group_crystal_system triclinic
_space_group_IT_number 2
_space_group_name_Hall '-P 1'
_space_group_name_H-M_alt 'P -1'
_atom_sites_solution_hydrogens geom
_atom_sites_solution_primary direct
_atom_sites_solution_secondary difmap
_audit_creation_date 2019-11-05
_audit_creation_method
;
Olex2 1.3
(compiled 2019.09.11 svn.r3662 for OlexSys, GUI svn.r5938)
;
_audit_update_record
;
2019-11-09 deposited with the CCDC.	2020-09-07 downloaded from the CCDC.
;
_cell_angle_alpha 106.067(2)
_cell_angle_beta 98.907(2)
_cell_angle_gamma 110.261(2)
_cell_formula_units_Z 20
_cell_length_a 8.6920(10)
_cell_length_b 10.4626(12)
_cell_length_c 12.9164(15)
_cell_measurement_reflns_used 2075
_cell_measurement_temperature 293(2)
_cell_measurement_theta_max 25.886
_cell_measurement_theta_min 2.268
_cell_volume 1017.1(2)
_computing_cell_refinement 'SAINT v6.45A (Bruker, 2003)'
_computing_data_reduction 'SAINT v6.45A (Bruker, 2003)'
_computing_molecular_graphics 'Olex2 1.3 (Dolomanov et al., 2009)'
_computing_publication_material 'Olex2 1.3 (Dolomanov et al., 2009)'
_computing_structure_refinement 'XL n/a (Sheldrick, 2008)'
_computing_structure_solution 'XS n/a (Sheldrick, 2008)'
_diffrn_ambient_temperature 293(2)
_diffrn_measured_fraction_theta_full 0.967
_diffrn_measured_fraction_theta_max 0.967
_diffrn_measurement_device_type 'CCD area detector'
_diffrn_measurement_method 'phi and omega scans'
_diffrn_radiation_monochromator graphite
_diffrn_radiation_type MoK\a
_diffrn_radiation_wavelength 0.71073
_diffrn_reflns_av_R_equivalents 0.0147
_diffrn_reflns_av_unetI/netI 0.0301
_diffrn_reflns_limit_h_max 10
_diffrn_reflns_limit_h_min -10
_diffrn_reflns_limit_k_max 13
_diffrn_reflns_limit_k_min -13
_diffrn_reflns_limit_l_max 16
_diffrn_reflns_limit_l_min -9
_diffrn_reflns_number 5748
_diffrn_reflns_theta_full 26.39
_diffrn_reflns_theta_max 26.39
_diffrn_reflns_theta_min 1.71
_diffrn_source 'fine-focus sealed tube'
_exptl_absorpt_coefficient_mu 0.330
_exptl_absorpt_correction_type none
_exptl_crystal_colour white
_exptl_crystal_colour_primary white
_exptl_crystal_density_diffrn 1.364
_exptl_crystal_density_method 'not measured'
_exptl_crystal_description block
_exptl_crystal_F_000 432
_refine_diff_density_max 0.374
_refine_diff_density_min -0.230
_refine_diff_density_rms 0.056
_refine_ls_extinction_method none
_refine_ls_goodness_of_fit_ref 1.028
_refine_ls_hydrogen_treatment mixed
_refine_ls_matrix_type full
_refine_ls_number_parameters 247
_refine_ls_number_reflns 4007
_refine_ls_number_restraints 0
_refine_ls_restrained_S_all 1.028
_refine_ls_R_factor_all 0.0744
_refine_ls_R_factor_gt 0.0556
_refine_ls_shift/su_max 0.000
_refine_ls_shift/su_mean 0.000
_refine_ls_structure_factor_coef Fsqd
_refine_ls_weighting_details 'calc w=1/[\s^2^(Fo^2^)+(0.0870P)^2^+0.2458P] where P=(Fo^2^+2Fc^2^)/3'
_refine_ls_weighting_scheme calc
_refine_ls_wR_factor_gt 0.1462
_refine_ls_wR_factor_ref 0.1635
_reflns_number_gt 2927
_reflns_number_total 4007
_reflns_threshold_expression >2sigma(I)
_cod_data_source_file d0ob01725f2.cif
_cod_data_source_block 1
_cod_depositor_comments 'Adding full bibliography for 7157700.cif.'
_cod_original_formula_sum 'C1.90 H1.90 Cl0.10 F0.30 N0.10 O0.20 S0.10'
_cod_database_code 7157700
_olex2_refinement_description
;
1. Fixed Uiso
 At 1.2 times of:
  All C(H) groups, All N(H) groups
 At 1.5 times of:
  All C(H,H,H) groups
2.a Aromatic/amide H refined with riding coordinates:
 N1(H1), C8(H8), C12(H12), C14(H14), C17(H17), C18(H18), C19(H19), C20(H20),
 C21(H21), C22(H22)
2.b Idealised Me refined as rotating group:
 C1(H1A,H1B,H1C), C2(H2A,H2B,H2C), C3(H3A,H3B,H3C)
;
_olex2_submission_special_instructions 'No special instructions were received'

loop_
_space_group_symop_id
_space_group_symop_operation_xyz
1 'x, y, z'
2 '-x, -y, -z'

loop_
_atom_site_label
_atom_site_type_symbol
_atom_site_fract_x
_atom_site_fract_y
_atom_site_fract_z
_atom_site_U_iso_or_equiv
_atom_site_adp_type
_atom_site_occupancy
_atom_site_symmetry_multiplicity
_atom_site_calc_flag
_atom_site_refinement_flags
_atom_site_disorder_assembly
_atom_site_disorder_group
S1 S 0.44732(10) 0.29876(8) 0.73703(6) 0.0777(3) Uani 1 1 d . . .
Cl2 Cl -0.07676(11) 0.02263(9) 0.26126(7) 0.0931(3) Uani 1 1 d . . .
N1 N 0.6030(2) 0.50045(18) 0.64480(15) 0.0446(4) Uani 1 1 d . . .
H1 H 0.6234 0.4762 0.5808 0.054 Uiso 1 1 calc R . .
O2 O 0.4849(2) 0.64165(18) 0.59318(13) 0.0615(5) Uani 1 1 d . . .
O3 O 0.5328(2) 0.64734(18) 0.77106(13) 0.0576(4) Uani 1 1 d . . .
F4 F 0.6518(2) 0.24586(17) 0.56430(13) 0.0752(5) Uani 1 1 d . . .
C5 C 0.5354(3) 0.6010(2) 0.66510(18) 0.0462(5) Uani 1 1 d . . .
C6 C 0.6438(3) 0.4306(2) 0.71992(19) 0.0522(5) Uani 1 1 d . . .
F7 F 0.8843(2) 0.4328(2) 0.65272(18) 0.0989(6) Uani 1 1 d . . .
C8 C 0.1638(4) 0.0288(3) 0.4222(2) 0.0678(7) Uani 1 1 d . . .
H8 H 0.1491 -0.0606 0.3724 0.081 Uiso 1 1 calc R . .
C9 C 0.7607(3) 0.5368(3) 0.8359(2) 0.0577(6) Uani 1 1 d . . .
C10 C 0.3025(3) 0.2226(3) 0.6010(2) 0.0636(7) Uani 1 1 d . . .
F11 F 0.7853(3) 0.2755(2) 0.72858(17) 0.1178(8) Uani 1 1 d . . .
C12 C 0.2795(4) 0.0899(3) 0.5264(3) 0.0689(7) Uani 1 1 d . . .
H12 H 0.3433 0.0410 0.5470 0.083 Uiso 1 1 calc R . .
C13 C 0.7406(4) 0.3454(3) 0.6663(2) 0.0695(7) Uani 1 1 d . . .
C14 C 0.8855(3) 0.6689(3) 0.8465(2) 0.0608(6) Uani 1 1 d . . .
H14 H 0.8962 0.6931 0.7831 0.073 Uiso 1 1 calc R . .
C15 C 0.0704(3) 0.1018(3) 0.3930(2) 0.0654(7) Uani 1 1 d . . .
C16 C 0.4830(4) 0.7679(3) 0.8153(2) 0.0660(7) Uani 1 1 d . . .
C17 C 0.2045(3) 0.2922(3) 0.5703(3) 0.0700(7) Uani 1 1 d . . .
H17 H 0.2162 0.3803 0.6205 0.084 Uiso 1 1 calc R . .
C18 C 0.0887(4) 0.2318(3) 0.4651(3) 0.0752(8) Uani 1 1 d . . .
H18 H 0.0241 0.2798 0.4440 0.090 Uiso 1 1 calc R . .
C19 C 0.9943(4) 0.7650(3) 0.9501(3) 0.0775(8) Uani 1 1 d . . .
H19 H 1.0768 0.8537 0.9559 0.093 Uiso 1 1 calc R . .
C20 C 0.7509(5) 0.5041(4) 0.9317(2) 0.0968(12) Uani 1 1 d . . .
H20 H 0.6695 0.4155 0.9270 0.116 Uiso 1 1 calc R . .
C21 C 0.9822(5) 0.7318(4) 1.0439(3) 0.0920(10) Uani 1 1 d . . .
H21 H 1.0562 0.7971 1.1134 0.110 Uiso 1 1 calc R . .
C22 C 0.8619(6) 0.6028(5) 1.0354(3) 0.1172(15) Uani 1 1 d . . .
H22 H 0.8532 0.5800 1.0995 0.141 Uiso 1 1 calc R . .
C1 C 0.5975(6) 0.9023(3) 0.7996(3) 0.1032(12) Uani 1 1 d . . .
H1A H 0.7146 0.9194 0.8272 0.155 Uiso 1 1 calc R . .
H1B H 0.5783 0.9847 0.8402 0.155 Uiso 1 1 calc R . .
H1C H 0.5728 0.8888 0.7213 0.155 Uiso 1 1 calc R . .
C2 C 0.5161(7) 0.7879(5) 0.9384(3) 0.1189(15) Uani 1 1 d . . .
H2A H 0.4503 0.6981 0.9465 0.178 Uiso 1 1 calc R . .
H2B H 0.4837 0.8630 0.9767 0.178 Uiso 1 1 calc R . .
H2C H 0.6353 0.8153 0.9702 0.178 Uiso 1 1 calc R . .
C3 C 0.2971(5) 0.7197(5) 0.7604(4) 0.1218(15) Uani 1 1 d . . .
H3A H 0.2813 0.7115 0.6832 0.183 Uiso 1 1 calc R . .
H3B H 0.2581 0.7901 0.7982 0.183 Uiso 1 1 calc R . .
H3C H 0.2330 0.6268 0.7645 0.183 Uiso 1 1 calc R . .

loop_
_atom_site_aniso_label
_atom_site_aniso_U_11
_atom_site_aniso_U_22
_atom_site_aniso_U_33
_atom_site_aniso_U_23
_atom_site_aniso_U_13
_atom_site_aniso_U_12
S1 0.0855(5) 0.0633(4) 0.0600(4) 0.0259(4) 0.0131(4) 0.0028(4)
Cl2 0.0841(5) 0.0839(6) 0.0795(6) 0.0246(4) 0.0011(4) 0.0107(4)
N1 0.0523(10) 0.0465(10) 0.0379(9) 0.0132(8) 0.0154(8) 0.0238(8)
O2 0.0839(12) 0.0603(10) 0.0449(9) 0.0142(8) 0.0105(9) 0.0415(9)
O3 0.0701(10) 0.0629(10) 0.0465(9) 0.0151(8) 0.0234(8) 0.0354(9)
F4 0.0917(11) 0.0648(9) 0.0606(9) 0.0046(8) 0.0054(8) 0.0429(9)
C5 0.0447(11) 0.0451(11) 0.0425(12) 0.0109(10) 0.0109(9) 0.0156(9)
C6 0.0589(13) 0.0473(12) 0.0452(12) 0.0163(10) 0.0074(10) 0.0192(10)
F7 0.0645(10) 0.0964(13) 0.1139(15) -0.0016(11) 0.0219(10) 0.0398(10)
C8 0.0729(17) 0.0455(13) 0.0727(18) 0.0129(13) 0.0204(15) 0.0167(12)
C9 0.0663(15) 0.0553(14) 0.0456(13) 0.0135(11) 0.0046(11) 0.0265(12)
C10 0.0589(14) 0.0487(13) 0.0659(16) 0.0179(12) 0.0152(12) 0.0050(11)
F11 0.180(2) 0.1111(15) 0.0793(12) 0.0205(11) -0.0041(13) 0.1071(16)
C12 0.0716(16) 0.0467(14) 0.0813(19) 0.0235(14) 0.0153(15) 0.0180(12)
C13 0.0800(19) 0.0616(15) 0.0585(16) 0.0091(13) -0.0024(14) 0.0383(15)
C14 0.0533(13) 0.0652(15) 0.0508(14) 0.0139(12) 0.0079(11) 0.0176(12)
C15 0.0547(14) 0.0555(15) 0.0679(17) 0.0189(13) 0.0146(12) 0.0053(12)
C16 0.0735(17) 0.0604(15) 0.0670(17) 0.0104(13) 0.0334(14) 0.0342(13)
C17 0.0589(15) 0.0473(13) 0.087(2) 0.0111(14) 0.0205(15) 0.0121(12)
C18 0.0571(15) 0.0548(16) 0.101(2) 0.0223(16) 0.0135(16) 0.0165(12)
C19 0.0677(17) 0.0707(18) 0.0659(18) 0.0085(15) 0.0009(14) 0.0162(14)
C20 0.132(3) 0.073(2) 0.0524(17) 0.0282(15) -0.0010(18) 0.0116(19)
C21 0.106(2) 0.079(2) 0.0559(18) 0.0068(16) -0.0104(17) 0.0255(19)
C22 0.156(4) 0.103(3) 0.0517(18) 0.0316(19) -0.007(2) 0.019(3)
C1 0.139(3) 0.0551(17) 0.104(3) 0.0096(17) 0.056(2) 0.0323(19)
C2 0.185(4) 0.122(3) 0.071(2) 0.021(2) 0.069(3) 0.083(3)
C3 0.080(2) 0.134(3) 0.147(4) 0.012(3) 0.040(2) 0.065(2)

loop_
_atom_type_symbol
_atom_type_description
_atom_type_scat_dispersion_real
_atom_type_scat_dispersion_imag
_atom_type_scat_source
C C 0.0033 0.0016 'International Tables Vol C Tables 4.2.6.8 and 6.1.1.4'
H H 0.0000 0.0000 'International Tables Vol C Tables 4.2.6.8 and 6.1.1.4'
Cl Cl 0.1484 0.1585 'International Tables Vol C Tables 4.2.6.8 and 6.1.1.4'
F F 0.0171 0.0103 'International Tables Vol C Tables 4.2.6.8 and 6.1.1.4'
N N 0.0061 0.0033 'International Tables Vol C Tables 4.2.6.8 and 6.1.1.4'
O O 0.0106 0.0060 'International Tables Vol C Tables 4.2.6.8 and 6.1.1.4'
S S 0.1246 0.1234 'International Tables Vol C Tables 4.2.6.8 and 6.1.1.4'

loop_
_geom_angle_atom_site_label_1
_geom_angle_atom_site_label_2
_geom_angle_atom_site_label_3
_geom_angle
_geom_angle_site_symmetry_1
_geom_angle_site_symmetry_3
_geom_angle_publ_flag
C10 S1 C6 102.91(11) . . ?
C5 N1 H1 116.8 . . ?
C5 N1 C6 126.33(18) . . ?
C6 N1 H1 116.8 . . ?
C5 O3 C16 121.74(19) . . ?
O2 C5 N1 122.5(2) . . ?
O2 C5 O3 125.3(2) . . ?
O3 C5 N1 112.21(19) . . ?
N1 C6 S1 112.07(16) . . ?
N1 C6 C9 113.95(19) . . ?
N1 C6 C13 106.1(2) . . ?
C9 C6 S1 108.89(16) . . ?
C9 C6 C13 107.1(2) . . ?
C13 C6 S1 108.43(18) . . ?
C12 C8 H8 120.5 . . ?
C15 C8 H8 120.5 . . ?
C15 C8 C12 119.0(3) . . ?
C14 C9 C6 119.8(2) . . ?
C20 C9 C6 122.3(2) . . ?
C20 C9 C14 117.8(2) . . ?
C12 C10 S1 121.0(2) . . ?
C17 C10 S1 120.2(2) . . ?
C17 C10 C12 118.8(3) . . ?
C8 C12 C10 121.0(3) . . ?
C8 C12 H12 119.5 . . ?
C10 C12 H12 119.5 . . ?
F4 C13 C6 113.7(2) . . ?
F4 C13 F7 105.3(2) . . ?
F7 C13 C6 111.9(2) . . ?
F11 C13 F4 106.8(2) . . ?
F11 C13 C6 111.7(2) . . ?
F11 C13 F7 106.9(2) . . ?
C9 C14 H14 119.7 . . ?
C19 C14 C9 120.7(3) . . ?
C19 C14 H14 119.7 . . ?
C8 C15 Cl2 118.5(2) . . ?
C18 C15 Cl2 120.1(2) . . ?
C18 C15 C8 121.4(3) . . ?
O3 C16 C1 109.8(2) . . ?
O3 C16 C2 101.6(2) . . ?
O3 C16 C3 108.8(2) . . ?
C1 C16 C2 110.6(3) . . ?
C3 C16 C1 113.6(3) . . ?
C3 C16 C2 111.7(3) . . ?
C10 C17 H17 119.8 . . ?
C10 C17 C18 120.5(3) . . ?
C18 C17 H17 119.8 . . ?
C15 C18 C17 119.4(3) . . ?
C15 C18 H18 120.3 . . ?
C17 C18 H18 120.3 . . ?
C14 C19 H19 119.6 . . ?
C21 C19 C14 120.8(3) . . ?
C21 C19 H19 119.6 . . ?
C9 C20 H20 119.8 . . ?
C9 C20 C22 120.5(3) . . ?
C22 C20 H20 119.8 . . ?
C19 C21 H21 120.2 . . ?
C22 C21 C19 119.6(3) . . ?
C22 C21 H21 120.2 . . ?
C20 C22 H22 119.7 . . ?
C21 C22 C20 120.6(3) . . ?
C21 C22 H22 119.7 . . ?
C16 C1 H1A 109.5 . . ?
C16 C1 H1B 109.5 . . ?
C16 C1 H1C 109.5 . . ?
H1A C1 H1B 109.5 . . ?
H1A C1 H1C 109.5 . . ?
H1B C1 H1C 109.5 . . ?
C16 C2 H2A 109.5 . . ?
C16 C2 H2B 109.5 . . ?
C16 C2 H2C 109.5 . . ?
H2A C2 H2B 109.5 . . ?
H2A C2 H2C 109.5 . . ?
H2B C2 H2C 109.5 . . ?
C16 C3 H3A 109.5 . . ?
C16 C3 H3B 109.5 . . ?
C16 C3 H3C 109.5 . . ?
H3A C3 H3B 109.5 . . ?
H3A C3 H3C 109.5 . . ?
H3B C3 H3C 109.5 . . ?

loop_
_geom_bond_atom_site_label_1
_geom_bond_atom_site_label_2
_geom_bond_distance
_geom_bond_site_symmetry_2
_geom_bond_publ_flag
S1 C6 1.877(2) . ?
S1 C10 1.775(3) . ?
Cl2 C15 1.741(3) . ?
N1 H1 0.8600 . ?
N1 C5 1.358(3) . ?
N1 C6 1.438(3) . ?
O2 C5 1.208(3) . ?
O3 C5 1.326(3) . ?
O3 C16 1.470(3) . ?
F4 C13 1.336(3) . ?
C6 C9 1.528(3) . ?
C6 C13 1.530(4) . ?
F7 C13 1.339(4) . ?
C8 H8 0.9300 . ?
C8 C12 1.375(4) . ?
C8 C15 1.370(4) . ?
C9 C14 1.385(4) . ?
C9 C20 1.379(4) . ?
C10 C12 1.380(4) . ?
C10 C17 1.378(4) . ?
F11 C13 1.326(3) . ?
C12 H12 0.9300 . ?
C14 H14 0.9300 . ?
C14 C19 1.379(4) . ?
C15 C18 1.359(4) . ?
C16 C1 1.504(4) . ?
C16 C2 1.512(4) . ?
C16 C3 1.501(4) . ?
C17 H17 0.9300 . ?
C17 C18 1.386(4) . ?
C18 H18 0.9300 . ?
C19 H19 0.9300 . ?
C19 C21 1.358(4) . ?
C20 H20 0.9300 . ?
C20 C22 1.391(5) . ?
C21 H21 0.9300 . ?
C21 C22 1.353(5) . ?
C22 H22 0.9300 . ?
C1 H1A 0.9600 . ?
C1 H1B 0.9600 . ?
C1 H1C 0.9600 . ?
C2 H2A 0.9600 . ?
C2 H2B 0.9600 . ?
C2 H2C 0.9600 . ?
C3 H3A 0.9600 . ?
C3 H3B 0.9600 . ?
C3 H3C 0.9600 . ?

loop_
_geom_torsion_atom_site_label_1
_geom_torsion_atom_site_label_2
_geom_torsion_atom_site_label_3
_geom_torsion_atom_site_label_4
_geom_torsion
_geom_torsion_site_symmetry_1
_geom_torsion_site_symmetry_2
_geom_torsion_site_symmetry_3
_geom_torsion_site_symmetry_4
_geom_torsion_publ_flag
S1 C6 C9 C14 -160.3(2) . . . . ?
S1 C6 C9 C20 22.0(3) . . . . ?
S1 C6 C13 F4 61.6(3) . . . . ?
S1 C6 C13 F7 -179.16(18) . . . . ?
S1 C6 C13 F11 -59.3(3) . . . . ?
S1 C10 C12 C8 178.1(2) . . . . ?
S1 C10 C17 C18 -178.6(2) . . . . ?
Cl2 C15 C18 C17 179.0(2) . . . . ?
N1 C6 C9 C14 -34.4(3) . . . . ?
N1 C6 C9 C20 147.9(3) . . . . ?
N1 C6 C13 F4 -59.0(3) . . . . ?
N1 C6 C13 F7 60.3(3) . . . . ?
N1 C6 C13 F11 -179.9(2) . . . . ?
C5 N1 C6 S1 70.2(2) . . . . ?
C5 N1 C6 C9 -54.0(3) . . . . ?
C5 N1 C6 C13 -171.6(2) . . . . ?
C5 O3 C16 C1 -57.9(3) . . . . ?
C5 O3 C16 C2 -174.9(3) . . . . ?
C5 O3 C16 C3 67.1(3) . . . . ?
C6 S1 C10 C12 97.9(2) . . . . ?
C6 S1 C10 C17 -85.4(2) . . . . ?
C6 N1 C5 O2 -170.6(2) . . . . ?
C6 N1 C5 O3 9.6(3) . . . . ?
C6 C9 C14 C19 -178.8(2) . . . . ?
C6 C9 C20 C22 178.8(3) . . . . ?
C8 C15 C18 C17 0.2(4) . . . . ?
C9 C6 C13 F4 179.0(2) . . . . ?
C9 C6 C13 F7 -61.8(3) . . . . ?
C9 C6 C13 F11 58.0(3) . . . . ?
C9 C14 C19 C21 0.5(4) . . . . ?
C9 C20 C22 C21 -0.6(7) . . . . ?
C10 S1 C6 N1 36.2(2) . . . . ?
C10 S1 C6 C9 163.24(17) . . . . ?
C10 S1 C6 C13 -80.58(18) . . . . ?
C10 C17 C18 C15 1.1(4) . . . . ?
C12 C8 C15 Cl2 -179.5(2) . . . . ?
C12 C8 C15 C18 -0.7(4) . . . . ?
C12 C10 C17 C18 -1.9(4) . . . . ?
C13 C6 C9 C14 82.7(3) . . . . ?
C13 C6 C9 C20 -95.1(3) . . . . ?
C14 C9 C20 C22 1.0(5) . . . . ?
C14 C19 C21 C22 -0.1(6) . . . . ?
C15 C8 C12 C10 -0.1(4) . . . . ?
C16 O3 C5 N1 173.09(19) . . . . ?
C16 O3 C5 O2 -6.8(4) . . . . ?
C17 C10 C12 C8 1.4(4) . . . . ?
C19 C21 C22 C20 0.2(7) . . . . ?
C20 C9 C14 C19 -1.0(4) . . . . ?
